data_7229564
loop_
_publ_author_name
'Wang, Xiu-Li'
'Song, Ge'
'Lin, Hong-Yan'
'Wang, Xiang'
'Liu, Guo-Cheng'
'Rong, Xing'

_publ_section_title
;
 Solvent-controlled synthesis of various Anderson-type
 polyoxometalate-based metal--organic complexes with excellent capacity
 for the chromatographic separation of dyes
;
_journal_issue 1
_journal_name_full CrystEngComm
_journal_page_first 51
_journal_paper_doi 10.1039/C7CE01092C
_journal_volume 20
_journal_year 2018
_chemical_formula_moiety 'Cr H5 Mo6 O24, C31 H38 Cu3 N8 O12, C H2 O, 4(H2 O)'
_chemical_formula_sum 'C32 H53 Cr Cu3 Mo6 N8 O41'
_chemical_formula_weight 2024.08
_space_group_crystal_system triclinic
_space_group_IT_number 2
_space_group_name_Hall '-P 1'
_space_group_name_H-M_alt 'P -1'
_symmetry_space_group_name_Hall '-P 1'
_symmetry_space_group_name_H-M 'P -1'
_atom_sites_solution_hydrogens mixed
_atom_sites_solution_primary direct
_audit_creation_date 2017-10-12
_audit_creation_method
;
Olex2 1.2-beta
(compiled 2017.08.10 svn.r3458 for OlexSys, GUI svn.r5381)
;
_audit_update_record
;
2017-11-10 deposited with the CCDC.
2017-11-14 downloaded from the CCDC.
;
_cell_angle_alpha 61.168(4)
_cell_angle_beta 70.680(5)
_cell_angle_gamma 88.297(5)
_cell_formula_units_Z 1
_cell_length_a 9.624(2)
_cell_length_b 13.716(4)
_cell_length_c 14.061(3)
_cell_measurement_reflns_used 3639
_cell_measurement_temperature 296(2)
_cell_measurement_theta_max 28.04
_cell_measurement_theta_min 2.27
_cell_volume 1515.4(6)
_computing_cell_refinement 'Bruker XSCANS'
_computing_data_collection 'Bruker XSCANS'
_computing_data_reduction 'Bruker SHELXTL'
_computing_molecular_graphics 'Olex2 (Dolomanov et al., 2009)'
_computing_publication_material 'Olex2 (Dolomanov et al., 2009)'
_computing_structure_refinement 'ShelXL (Sheldrick, 2015)'
_computing_structure_solution 'Bruker SHELXTL'
_diffrn_ambient_temperature 296.15
_diffrn_measured_fraction_theta_full 0.988
_diffrn_measured_fraction_theta_max 0.988
_diffrn_measurement_device_type 'Bruker APEX-II CCD'
_diffrn_measurement_method '\f and \w scans'
_diffrn_radiation_type MoK\a
_diffrn_radiation_wavelength 0.71073
_diffrn_reflns_av_R_equivalents 0.0307
_diffrn_reflns_av_unetI/netI 0.0534
_diffrn_reflns_Laue_measured_fraction_full 0.988
_diffrn_reflns_Laue_measured_fraction_max 0.988
_diffrn_reflns_limit_h_max 9
_diffrn_reflns_limit_h_min -11
_diffrn_reflns_limit_k_max 16
_diffrn_reflns_limit_k_min -16
_diffrn_reflns_limit_l_max 16
_diffrn_reflns_limit_l_min -16
_diffrn_reflns_number 8589
_diffrn_reflns_point_group_measured_fraction_full 0.988
_diffrn_reflns_point_group_measured_fraction_max 0.988
_diffrn_reflns_theta_full 25.050
_diffrn_reflns_theta_max 25.050
_diffrn_reflns_theta_min 1.716
_diffrn_standards_number 0
_exptl_absorpt_coefficient_mu 2.508
_exptl_absorpt_correction_T_max 0.7457
_exptl_absorpt_correction_T_min 0.5201
_exptl_absorpt_correction_type multi-scan
_exptl_absorpt_process_details
'SADABS-2014/5 (Bruker,2014/5) was used for absorption correction. wR2(int) was 0.0690 before and 0.0432 after correction. The Ratio of minimum to maximum transmission is 0.6975. The \l/2 correction factor is Not present.'
_exptl_crystal_colour green
_exptl_crystal_colour_primary green
_exptl_crystal_density_diffrn 2.218
_exptl_crystal_description block
_exptl_crystal_F_000 992
_exptl_crystal_size_max 0.15
_exptl_crystal_size_mid 0.13
_exptl_crystal_size_min 0.11
_refine_diff_density_max 2.354
_refine_diff_density_min -1.076
_refine_diff_density_rms 0.224
_refine_ls_extinction_method none
_refine_ls_goodness_of_fit_ref 1.001
_refine_ls_hydrogen_treatment mixed
_refine_ls_matrix_type full
_refine_ls_number_parameters 492
_refine_ls_number_reflns 5309
_refine_ls_number_restraints 98
_refine_ls_restrained_S_all 0.999
_refine_ls_R_factor_all 0.0664
_refine_ls_R_factor_gt 0.0547
_refine_ls_shift/su_max 0.001
_refine_ls_shift/su_mean 0.000
_refine_ls_structure_factor_coef Fsqd
_refine_ls_weighting_details 'w=1/[\s^2^(Fo^2^)+(0.1241P)^2^] where P=(Fo^2^+2Fc^2^)/3'
_refine_ls_weighting_scheme calc
_refine_ls_wR_factor_gt 0.1550
_refine_ls_wR_factor_ref 0.1641
_reflns_Friedel_coverage 0.000
_reflns_number_gt 4327
_reflns_number_total 5309
_reflns_threshold_expression 'I > 2\s(I)'
_cod_data_source_file c7ce01092c2.cif
_cod_data_source_block 2
_cod_depositor_comments 'Adding full bibliography for 7229561--7229565.cif.'
_cod_database_code 7229564
_shelx_shelxl_version_number 2014/7
_shelx_space_group_comment
;
The symmetry employed for this shelxl refinement is uniquely defined
by the following loop, which should always be used as a source of
symmetry information in preference to the above space-group names.
They are only intended as comments.
;
_shelx_estimated_absorpt_t_max 0.770
_shelx_estimated_absorpt_t_min 0.705
_olex2_refinement_description
;
1. Fixed Uiso
 At 1.2 times of:
  All C(H) groups, All C(H,H) groups, All N(H) groups, All O(H) groups
 At 1.5 times of:
  All C(H,H,H) groups, All C(H,H,H,H,H) groups, All O(H,H) groups
2. Restrained distances
 H17B-C17
 0.93 with sigma of 0.02
 H17A-C17
 0.93 with sigma of 0.02
 H5WA-H8
 2.13 with sigma of 0.02
 C14-N4 \\sim N4-C15 \\sim C15A-N14 \\sim N14-C14A
 with sigma of 0.02
 C13-O1F \\sim O1F-C13A
 with sigma of 0.02
 H16B-O1A \\sim H17A-O2A
 with sigma of 0.02
 H17B-O2A \\sim H16A-O1A
 with sigma of 0.02
 H17A-H17B \\sim H16A-H16B
 with sigma of 0.02
3. Rigid bond restraints
 O1A, O2W, C16, C17, O2A
 with sigma for 1-2 distances of 0.01 and sigma for 1-3 distances of 0.01
4. Uiso/Uaniso restraints and constraints
C14A \\sim C14: within 2A with sigma of 0.04 and sigma for terminal atoms of
0.08
C16 \\sim O1A \\sim C17 \\sim O2A \\sim O2W: within 2A with sigma of 0.04 and
sigma for terminal atoms of 0.08
O2W \\sim O1A \\sim C16 \\sim O2A \\sim C17: within 2A with sigma of 0.01 and
sigma for terminal atoms of 0.01
5. Rigid body (RIGU) restrains
 N4, C13, H13, N14, C15, H15A, H15B, C14, H14A, H14B, H14C, C14A, H14D, H14E,
 H14F, C13A, H13A, C15A, H15D, H15E
 with sigma for 1-2 distances of 0.004 and sigma for 1-3 distances of 0.004
6. Others
 Sof(N14)=Sof(C13A)=Sof(H13A)=Sof(C15A)=Sof(H15D)=Sof(H15E)=Sof(H15F)=1-FVAR(1)
 Sof(N4)=Sof(C13)=Sof(H13)=Sof(C15)=Sof(H15A)=Sof(H15B)=Sof(H15C)=FVAR(1)
 Sof(C14A)=Sof(H14D)=Sof(H14E)=Sof(H14F)=1-FVAR(2)
 Sof(C14)=Sof(H14A)=Sof(H14B)=Sof(H14C)=FVAR(2)
 Fixed Sof: H5(0.83333) H7(0.83333) H8(0.83333) O1A(0.5) O2W(0.5) H2WA(0.5)
 H2WB(0.5) C16(0.5) H16A(0.5) H16B(0.5) O2A(0.5) C17(0.5) H17A(0.5) H17B(0.5)
7.a Free rotating group:
 O4W(H4WA,H4WB), O5W(H5WA,H5WB)
7.b Rotating group:
 O1W(H1WA,H1WB), O2W(H2WA,H2WB)
7.c Ternary CH refined with riding coordinates:
 O5(H5), O7(H7), O8(H8)
7.d Aromatic/amide H refined with riding coordinates:
 N2(H2), C3(H3), C2(H2A), C1(H1), C12(H12), C11(H11), C10(H10), C9(H9),
 C13(H13), C13A(H13A)
7.e X=CH2 refined with riding coordinates:
 C16(H16A,H16B)
7.f Idealised Me refined as rotating group:
 C15(H15A,H15B,H15C), C14(H14A,H14B,H14C), C14A(H14D,H14E,H14F), C15A(H15D,
 H15E,H15F)
;
_olex2_submission_special_instructions 'No special instructions were received'

loop_
_space_group_symop_operation_xyz
'x, y, z'
'-x, -y, -z'

loop_
_atom_site_label
_atom_site_type_symbol
_atom_site_fract_x
_atom_site_fract_y
_atom_site_fract_z
_atom_site_U_iso_or_equiv
_atom_site_adp_type
_atom_site_occupancy
_atom_site_site_symmetry_order
_atom_site_calc_flag
_atom_site_refinement_flags_posn
_atom_site_refinement_flags_adp
_atom_site_refinement_flags_occupancy
_atom_site_disorder_assembly
_atom_site_disorder_group
Mo1 Mo 0.52045(6) 0.25363(5) 1.00746(5) 0.02861(19) Uani 1 1 d . . . . .
Mo2 Mo 0.37196(6) 0.45127(4) 0.83218(4) 0.02636(19) Uani 1 1 d . . . . .
Mo3 Mo 0.35175(6) 0.69753(5) 0.82075(5) 0.02735(19) Uani 1 1 d . . . . .
Cr1 Cr 0.5000 0.5000 1.0000 0.0208(3) Uani 1 2 d S T P . .
O1 O 0.6302(6) 0.2381(4) 0.8938(5) 0.0431(12) Uani 1 1 d . . . . .
O2 O 0.4328(6) 0.1228(4) 1.1188(4) 0.0436(12) Uani 1 1 d . . . . .
O3 O 0.3526(5) 0.3064(4) 0.9631(4) 0.0318(10) Uani 1 1 d . . . . .
O4 O 0.4767(6) 0.4347(4) 0.7176(4) 0.0401(12) Uani 1 1 d . . . . .
O5 O 0.5754(5) 0.4468(4) 0.8882(4) 0.0269(9) Uani 1 1 d . . . . .
H5 H 0.6749 0.4803 0.8279 0.032 Uiso 0.8333 1 calc R . . . .
O16 O 0.1925(5) 0.4457(4) 0.8368(4) 0.0405(11) Uani 1 1 d . . . . .
O7 O 0.3198(4) 0.5112(3) 0.9622(3) 0.0241(9) Uani 1 1 d . . . . .
H7 H 0.2237 0.4793 1.0271 0.029 Uiso 0.8333 1 calc R . . . .
O8 O 0.5533(5) 0.6632(4) 0.8805(4) 0.0269(9) Uani 1 1 d . . . . .
H8 H 0.6535 0.6900 0.8205 0.032 Uiso 0.8333 1 calc DR . . . .
O9 O 0.4357(5) 0.6131(4) 0.7473(4) 0.0314(10) Uani 1 1 d . . . . .
O10 O 0.4319(6) 0.8290(4) 0.7031(4) 0.0393(11) Uani 1 1 d . . . . .
O11 O 0.3146(5) 0.7230(4) 0.9500(4) 0.0320(10) Uani 1 1 d . . . . .
O12 O 0.1711(5) 0.6845(4) 0.8317(5) 0.0430(12) Uani 1 1 d . . . . .
Cu1 Cu 0.90028(10) 0.30619(7) 0.77156(7) 0.0368(2) Uani 1 1 d . . . . .
Cu2 Cu 0.5000 1.0000 0.5000 0.0360(3) Uani 1 2 d S T P . .
O1W O 0.9474(5) 0.2923(4) 0.9025(4) 0.0396(11) Uani 1 1 d . . . . .
H1WA H 1.0231 0.3434 0.8782 0.059 Uiso 1 1 d GR . . . .
H1WB H 0.8961 0.2614 0.9825 0.059 Uiso 1 1 d GR . . . .
O1A O 0.724(5) 0.984(4) 0.493(5) 0.040(4) Uani 0.5 1 d D U . A 2
O1F O 0.9033(7) 0.1471(5) 0.8218(6) 0.0559(14) Uani 1 1 d D . . . .
O2W O 0.706(5) 0.988(4) 0.488(5) 0.042(5) Uani 0.5 1 d . U . A 3
H2WA H 0.7154 0.9201 0.5331 0.063 Uiso 0.5 1 d GR . . A 3
H2WB H 0.7339 1.0268 0.5138 0.063 Uiso 0.5 1 d GR . . A 3
O13 O 0.8664(6) 0.4606(4) 0.7283(4) 0.0380(11) Uani 1 1 d . . . . .
O14 O 0.8189(6) 0.6134(5) 0.5911(5) 0.0467(13) Uani 1 1 d . . . . .
O15 O 0.8307(6) 0.6685(4) 0.3207(4) 0.0416(12) Uani 1 1 d . . . . .
N1 N 0.8534(6) 0.3413(5) 0.6329(5) 0.0338(12) Uani 1 1 d . . . . .
N2 N 0.6187(6) 0.6253(5) 0.4729(5) 0.0311(12) Uani 1 1 d . . . . .
H2 H 0.5607 0.5727 0.5399 0.037 Uiso 1 1 calc R . . . .
N3 N 0.5124(6) 0.8976(5) 0.4327(5) 0.0328(12) Uani 1 1 d . . . . .
N4 N 1.0008(11) -0.0111(9) 0.8608(11) 0.067(3) Uani 0.742(13) 1 d D U . B 1
C6 C 0.8193(7) 0.4454(6) 0.5807(6) 0.0327(14) Uani 1 1 d . . . . .
C4 C 0.7806(7) 0.4867(5) 0.4830(6) 0.0305(14) Uani 1 1 d . . . . .
C3 C 0.7833(8) 0.4156(6) 0.4365(6) 0.0395(16) Uani 1 1 d . . . . .
H3 H 0.7621 0.4403 0.3692 0.047 Uiso 1 1 calc R . . . .
C2 C 0.8178(9) 0.3090(7) 0.4917(7) 0.0444(18) Uani 1 1 d . . . . .
H2A H 0.8176 0.2607 0.4628 0.053 Uiso 1 1 calc R . . . .
C1 C 0.8518(8) 0.2744(6) 0.5878(6) 0.0368(16) Uani 1 1 d . . . . .
H1 H 0.8749 0.2021 0.6240 0.044 Uiso 1 1 calc R . . . .
C7 C 0.8345(7) 0.5151(6) 0.6348(6) 0.0315(14) Uani 1 1 d . . . . .
C5 C 0.7460(7) 0.6035(6) 0.4190(5) 0.0306(14) Uani 1 1 d . . . . .
C8 C 0.5748(7) 0.7347(5) 0.4225(6) 0.0321(14) Uani 1 1 d . . . . .
C12 C 0.5575(7) 0.7973(6) 0.4754(6) 0.0326(14) Uani 1 1 d . . . . .
H12 H 0.5777 0.7695 0.5434 0.039 Uiso 1 1 calc R . . . .
C11 C 0.4808(9) 0.9354(6) 0.3348(6) 0.0403(17) Uani 1 1 d . . . . .
H11 H 0.4435 1.0031 0.3071 0.048 Uiso 1 1 calc R . . . .
C10 C 0.5010(10) 0.8792(6) 0.2756(6) 0.0469(19) Uani 1 1 d . . . . .
H10 H 0.4826 0.9097 0.2066 0.056 Uiso 1 1 calc R . . . .
C9 C 0.5496(9) 0.7750(6) 0.3190(6) 0.0427(18) Uani 1 1 d . . . . .
H9 H 0.5646 0.7342 0.2804 0.051 Uiso 1 1 calc R . . . .
C13 C 1.0027(15) 0.0977(10) 0.8141(12) 0.067(4) Uani 0.742(13) 1 d D U . B 1
H13 H 1.0964 0.1416 0.7683 0.081 Uiso 0.742(13) 1 calc R U . B 1
N14 N 0.867(5) -0.026(3) 0.937(2) 0.076(11) Uani 0.258(13) 1 d D U . B 2
C15 C 1.132(2) -0.0590(17) 0.832(2) 0.169(14) Uani 0.742(13) 1 d D U . B 1
H15A H 1.1075 -0.1186 0.8205 0.253 Uiso 0.742(13) 1 calc GR U . B 1
H15B H 1.1683 -0.0886 0.8953 0.253 Uiso 0.742(13) 1 calc GR U . B 1
H15C H 1.2067 -0.0019 0.7627 0.253 Uiso 0.742(13) 1 calc GR . . B 1
C16 C 0.799(2) 1.0651(19) 0.4330(19) 0.069(4) Uani 0.5 1 d . U . A 2
H16A H 0.7609 1.1293 0.3927 0.083 Uiso 0.5 1 calc DR . . A 2
H16B H 0.8993 1.0694 0.4222 0.083 Uiso 0.5 1 calc DR . . A 2
O2A O 0.9390(16) 1.0815(15) 0.4287(15) 0.096(4) Uani 0.5 1 d D U . C -1
C17 C 0.928(2) 1.1609(19) 0.3476(19) 0.071(4) Uani 0.5 1 d D U . C -1
O4W O 0.0822(6) 0.4268(6) 1.1549(5) 0.0601(17) Uani 1 1 d . . . . .
H4WA H 0.0657 0.4242 1.2195 0.090 Uiso 1 1 d G . . . .
H4WB H 0.0349 0.3683 1.1669 0.090 Uiso 1 1 d G . . . .
O5W O 0.7863(7) 0.7776(6) 0.6618(6) 0.0673(18) Uani 1 1 d . . . . .
H5WA H 0.8661 0.7556 0.6865 0.101 Uiso 1 1 d DG . . . .
H5WB H 0.7647 0.7221 0.6497 0.101 Uiso 1 1 d G . . . .
C14 C 0.866(2) -0.078(2) 0.958(2) 0.082(9) Uani 0.49(3) 1 d D U . B 1
H14A H 0.8865 -0.1129 1.0288 0.123 Uiso 0.49(3) 1 calc GR U . B 1
H14B H 0.8296 -0.1351 0.9475 0.123 Uiso 0.49(3) 1 calc GR U . B 1
H14C H 0.7918 -0.0303 0.9628 0.123 Uiso 0.49(3) 1 calc GR U . B 1
C14A C 0.921(5) -0.071(2) 0.861(3) 0.142(15) Uani 0.51(3) 1 d D U . B 2
H14D H 0.8614 -0.0544 0.8137 0.213 Uiso 0.51(3) 1 calc GR U . B 2
H14E H 0.9155 -0.1510 0.9060 0.213 Uiso 0.51(3) 1 calc GR U . B 2
H14F H 1.0229 -0.0371 0.8116 0.213 Uiso 0.51(3) 1 calc GR U . B 2
C13A C 0.857(3) 0.066(2) 0.909(2) 0.056(9) Uani 0.258(13) 1 d D U . B 2
H13A H 0.7992 0.0768 0.9701 0.067 Uiso 0.258(13) 1 calc R U . B 2
C15A C 0.800(4) -0.115(3) 1.054(2) 0.078(11) Uani 0.258(13) 1 d D U . B 2
H15D H 0.6937 -0.1237 1.0760 0.117 Uiso 0.258(13) 1 calc GR U . B 2
H15E H 0.8277 -0.0975 1.1044 0.117 Uiso 0.258(13) 1 calc GR U . B 2
H15F H 0.8338 -0.1838 1.0607 0.117 Uiso 0.258(13) 1 calc GR . . B 2
H17A H 0.987(7) 1.168(7) 0.278(4) 0.117 Uiso 0.5 1 d DR . . D -1
H17B H 0.838(11) 1.185(14) 0.360(6) 0.117 Uiso 0.5 1 d DR . . E -1

loop_
_atom_site_aniso_label
_atom_site_aniso_U_11
_atom_site_aniso_U_22
_atom_site_aniso_U_33
_atom_site_aniso_U_23
_atom_site_aniso_U_13
_atom_site_aniso_U_12
Mo1 0.0349(4) 0.0267(3) 0.0293(3) -0.0143(3) -0.0172(3) 0.0077(2)
Mo2 0.0316(3) 0.0284(3) 0.0244(3) -0.0137(2) -0.0155(3) 0.0049(2)
Mo3 0.0311(3) 0.0275(3) 0.0276(3) -0.0131(3) -0.0167(3) 0.0074(2)
Cr1 0.0228(7) 0.0228(7) 0.0197(6) -0.0109(6) -0.0108(6) 0.0049(5)
O1 0.047(3) 0.041(3) 0.049(3) -0.028(3) -0.018(3) 0.012(2)
O2 0.056(3) 0.032(3) 0.044(3) -0.014(2) -0.028(3) 0.007(2)
O3 0.032(2) 0.034(3) 0.031(2) -0.013(2) -0.017(2) 0.0016(19)
O4 0.054(3) 0.039(3) 0.031(2) -0.020(2) -0.014(2) 0.003(2)
O5 0.028(2) 0.031(2) 0.023(2) -0.0149(19) -0.0087(19) 0.0047(18)
O16 0.042(3) 0.044(3) 0.045(3) -0.021(2) -0.029(2) 0.005(2)
O7 0.023(2) 0.029(2) 0.022(2) -0.0121(18) -0.0111(18) 0.0038(17)
O8 0.028(2) 0.029(2) 0.025(2) -0.0125(19) -0.0122(19) 0.0057(18)
O9 0.035(3) 0.033(3) 0.029(2) -0.016(2) -0.016(2) 0.0083(19)
O10 0.052(3) 0.034(3) 0.036(3) -0.017(2) -0.022(2) 0.008(2)
O11 0.033(2) 0.038(3) 0.036(2) -0.021(2) -0.020(2) 0.012(2)
O12 0.037(3) 0.047(3) 0.057(3) -0.027(3) -0.030(3) 0.013(2)
Cu1 0.0462(5) 0.0369(5) 0.0332(5) -0.0174(4) -0.0220(4) 0.0146(4)
Cu2 0.0388(7) 0.0400(7) 0.0435(7) -0.0284(6) -0.0200(6) 0.0140(5)
O1W 0.034(3) 0.052(3) 0.030(2) -0.018(2) -0.013(2) 0.007(2)
O1A 0.044(8) 0.044(5) 0.048(6) -0.025(5) -0.034(6) 0.028(6)
O1F 0.062(4) 0.044(3) 0.071(4) -0.028(3) -0.039(3) 0.022(3)
O2W 0.048(9) 0.046(6) 0.050(6) -0.028(5) -0.032(7) 0.021(7)
O13 0.052(3) 0.037(3) 0.034(2) -0.019(2) -0.025(2) 0.011(2)
O14 0.057(3) 0.045(3) 0.050(3) -0.027(3) -0.030(3) 0.019(3)
O15 0.041(3) 0.038(3) 0.032(3) -0.010(2) -0.009(2) 0.011(2)
N1 0.039(3) 0.030(3) 0.036(3) -0.016(3) -0.019(3) 0.013(2)
N2 0.033(3) 0.031(3) 0.026(3) -0.011(2) -0.011(2) 0.008(2)
N3 0.039(3) 0.029(3) 0.035(3) -0.017(2) -0.018(3) 0.009(2)
N4 0.066(6) 0.038(5) 0.094(8) -0.024(5) -0.038(6) 0.016(4)
C6 0.028(3) 0.036(4) 0.030(3) -0.016(3) -0.006(3) 0.002(3)
C4 0.025(3) 0.030(3) 0.031(3) -0.012(3) -0.008(3) 0.005(3)
C3 0.043(4) 0.044(4) 0.040(4) -0.024(3) -0.022(3) 0.014(3)
C2 0.050(5) 0.045(4) 0.052(4) -0.033(4) -0.020(4) 0.012(3)
C1 0.042(4) 0.044(4) 0.039(4) -0.026(3) -0.025(3) 0.017(3)
C7 0.027(3) 0.036(4) 0.035(3) -0.020(3) -0.012(3) 0.006(3)
C5 0.032(4) 0.039(4) 0.025(3) -0.017(3) -0.014(3) 0.009(3)
C8 0.033(4) 0.028(3) 0.031(3) -0.012(3) -0.012(3) 0.009(3)
C12 0.038(4) 0.037(4) 0.031(3) -0.020(3) -0.019(3) 0.011(3)
C11 0.059(5) 0.036(4) 0.039(4) -0.019(3) -0.032(4) 0.019(3)
C10 0.079(6) 0.043(4) 0.037(4) -0.024(4) -0.038(4) 0.028(4)
C9 0.063(5) 0.040(4) 0.041(4) -0.026(4) -0.030(4) 0.020(4)
C13 0.053(7) 0.041(5) 0.076(8) -0.011(5) -0.015(6) 0.012(5)
N14 0.10(3) 0.055(13) 0.095(16) -0.043(12) -0.063(15) 0.045(13)
C15 0.112(11) 0.067(11) 0.20(2) -0.017(12) 0.003(13) 0.046(9)
C16 0.056(6) 0.069(6) 0.073(6) -0.023(5) -0.033(5) 0.018(5)
O2A 0.061(6) 0.093(8) 0.103(7) -0.021(6) -0.037(6) 0.006(6)
C17 0.054(7) 0.070(8) 0.084(8) -0.026(6) -0.038(6) 0.015(6)
O4W 0.037(3) 0.088(5) 0.061(4) -0.048(4) -0.007(3) -0.010(3)
O5W 0.061(4) 0.078(5) 0.087(5) -0.060(4) -0.027(4) 0.012(3)
C14 0.070(9) 0.051(11) 0.094(12) -0.006(9) -0.042(8) 0.013(8)
C14A 0.25(4) 0.060(14) 0.101(16) -0.047(13) -0.045(18) 0.044(18)
C13A 0.08(2) 0.052(13) 0.076(17) -0.039(13) -0.064(17) 0.041(13)
C15A 0.11(3) 0.056(15) 0.094(15) -0.043(12) -0.064(16) 0.035(15)

loop_
_atom_type_symbol
_atom_type_description
_atom_type_scat_dispersion_real
_atom_type_scat_dispersion_imag
_atom_type_scat_source
C C 0.0033 0.0016 'International Tables Vol C Tables 4.2.6.8 and 6.1.1.4'
H H 0.0000 0.0000 'International Tables Vol C Tables 4.2.6.8 and 6.1.1.4'
Cr Cr 0.3209 0.6236 'International Tables Vol C Tables 4.2.6.8 and 6.1.1.4'
Cu Cu 0.3201 1.2651 'International Tables Vol C Tables 4.2.6.8 and 6.1.1.4'
Mo Mo -1.6832 0.6857 'International Tables Vol C Tables 4.2.6.8 and 6.1.1.4'
N N 0.0061 0.0033 'International Tables Vol C Tables 4.2.6.8 and 6.1.1.4'
O O 0.0106 0.0060 'International Tables Vol C Tables 4.2.6.8 and 6.1.1.4'

loop_
_geom_angle_atom_site_label_1
_geom_angle_atom_site_label_2
_geom_angle_atom_site_label_3
_geom_angle
_geom_angle_site_symmetry_1
_geom_angle_site_symmetry_3
O1 Mo1 O3 102.1(2) . .
O1 Mo1 O5 89.7(2) . .
O1 Mo1 O8 156.7(2) . 2_667
O1 Mo1 O11 94.9(2) . 2_667
O2 Mo1 O1 107.0(2) . .
O2 Mo1 O3 97.4(2) . .
O2 Mo1 O5 161.8(2) . .
O2 Mo1 O8 94.1(2) . 2_667
O2 Mo1 O11 102.0(2) . 2_667
O3 Mo1 O5 71.59(17) . .
O3 Mo1 O8 84.36(17) . 2_667
O3 Mo1 O11 149.13(19) . 2_667
O8 Mo1 O5 70.88(15) 2_667 .
O11 Mo1 O5 83.07(17) 2_667 .
O11 Mo1 O8 70.58(16) 2_667 2_667
O3 Mo2 O5 71.26(17) . .
O3 Mo2 O7 84.54(17) . .
O3 Mo2 O9 150.05(18) . .
O4 Mo2 O3 102.5(2) . .
O4 Mo2 O5 91.7(2) . .
O4 Mo2 O7 157.7(2) . .
O4 Mo2 O9 93.8(2) . .
O16 Mo2 O3 98.7(2) . .
O16 Mo2 O4 106.4(2) . .
O16 Mo2 O5 161.08(19) . .
O16 Mo2 O7 93.21(19) . .
O16 Mo2 O9 100.6(2) . .
O7 Mo2 O5 70.34(15) . .
O9 Mo2 O5 83.42(17) . .
O9 Mo2 O7 71.77(16) . .
O7 Mo3 O8 69.82(15) . .
O9 Mo3 O7 71.30(16) . .
O9 Mo3 O8 83.55(17) . .
O9 Mo3 O11 148.64(19) . .
O10 Mo3 O7 162.1(2) . .
O10 Mo3 O8 95.6(2) . .
O10 Mo3 O9 97.4(2) . .
O10 Mo3 O11 102.2(2) . .
O11 Mo3 O7 83.16(17) . .
O11 Mo3 O8 70.45(16) . .
O12 Mo3 O7 91.3(2) . .
O12 Mo3 O8 157.8(2) . .
O12 Mo3 O9 101.8(2) . .
O12 Mo3 O10 104.9(2) . .
O12 Mo3 O11 96.5(2) . .
O5 Cr1 O5 180.0 . 2_667
O5 Cr1 O8 84.72(17) 2_667 .
O5 Cr1 O8 95.28(18) . .
O5 Cr1 O8 84.72(17) . 2_667
O5 Cr1 O8 95.29(18) 2_667 2_667
O7 Cr1 O5 95.25(17) . 2_667
O7 Cr1 O5 95.24(17) 2_667 .
O7 Cr1 O5 84.75(17) . .
O7 Cr1 O5 84.75(17) 2_667 2_667
O7 Cr1 O7 180.0 2_667 .
O7 Cr1 O8 83.96(18) 2_667 2_667
O7 Cr1 O8 83.96(18) . .
O7 Cr1 O8 96.04(18) 2_667 .
O7 Cr1 O8 96.04(18) . 2_667
O8 Cr1 O8 180.0 . 2_667
Mo2 O3 Mo1 121.3(2) . .
Mo1 O5 Mo2 92.00(15) . .
Cr1 O5 Mo1 102.31(18) . .
Cr1 O5 Mo2 101.08(17) . .
Mo2 O7 Mo3 92.88(14) . .
Cr1 O7 Mo2 103.82(17) . .
Cr1 O7 Mo3 103.73(18) . .
Mo1 O8 Mo3 94.40(15) 2_667 .
Cr1 O8 Mo1 102.06(17) . 2_667
Cr1 O8 Mo3 102.50(18) . .
Mo3 O9 Mo2 118.8(2) . .
Mo3 O11 Mo1 120.4(2) . 2_667
O1W Cu1 O15 83.75(19) . 2_766
O1W Cu1 N1 172.5(2) . .
O1F Cu1 O1W 92.7(2) . .
O1F Cu1 O13 171.8(2) . .
O1F Cu1 O15 86.3(2) . 2_766
O1F Cu1 N1 94.8(2) . .
O13 Cu1 O1W 89.9(2) . .
O13 Cu1 O15 101.79(19) . 2_766
O13 Cu1 N1 82.7(2) . .
N1 Cu1 O15 96.5(2) . 2_766
O1A Cu2 O1A 180(3) . 2_676
O2W Cu2 O2W 180.0 . 2_676
O2W Cu2 N3 88(2) . .
O2W Cu2 N3 92(2) 2_676 .
O2W Cu2 N3 88(2) 2_676 2_676
O2W Cu2 N3 92(2) . 2_676
N3 Cu2 O1A 91(2) 2_676 .
N3 Cu2 O1A 89(2) . .
N3 Cu2 O1A 91(2) . 2_676
N3 Cu2 O1A 89(2) 2_676 2_676
N3 Cu2 N3 180.0 . 2_676
C16 O1A Cu2 112(3) . .
C13 O1F Cu1 130.7(8) . .
C13A O1F Cu1 134.3(17) . .
C7 O13 Cu1 115.7(4) . .
C5 O15 Cu1 131.8(4) . 2_766
C6 N1 Cu1 113.4(4) . .
C6 N1 C1 118.8(6) . .
C1 N1 Cu1 127.8(5) . .
C5 N2 C8 121.7(5) . .
C12 N3 Cu2 123.8(4) . .
C12 N3 C11 118.0(5) . .
C11 N3 Cu2 118.1(4) . .
C13 N4 C15 122.2(13) . .
C13 N4 C14 114.5(15) . .
C15 N4 C14 122.3(16) . .
N1 C6 C4 122.9(6) . .
N1 C6 C7 113.8(6) . .
C4 C6 C7 123.3(6) . .
C6 C4 C3 117.0(6) . .
C6 C4 C5 125.1(6) . .
C3 C4 C5 117.8(6) . .
C2 C3 C4 119.2(7) . .
C1 C2 C3 120.2(7) . .
N1 C1 C2 121.9(7) . .
O13 C7 C6 114.2(6) . .
O14 C7 O13 124.9(6) . .
O14 C7 C6 120.9(6) . .
O15 C5 N2 124.7(6) . .
O15 C5 C4 118.9(6) . .
N2 C5 C4 116.2(6) . .
C12 C8 N2 120.6(6) . .
C12 C8 C9 120.6(6) . .
C9 C8 N2 118.8(6) . .
N3 C12 C8 122.0(6) . .
C10 C11 N3 122.9(6) . .
C11 C10 C9 119.3(6) . .
C8 C9 C10 117.1(6) . .
O1F C13 N4 128.9(13) . .
C13A N14 C14A 126(3) . .
C13A N14 C15A 123(3) . .
C15A N14 C14A 110(3) . .
N14 C13A O1F 133(3) . .

loop_
_geom_bond_atom_site_label_1
_geom_bond_atom_site_label_2
_geom_bond_distance
_geom_bond_site_symmetry_2
Mo1 O1 1.706(5) .
Mo1 O2 1.699(5) .
Mo1 O3 1.919(4) .
Mo1 O5 2.307(4) .
Mo1 O8 2.287(4) 2_667
Mo1 O11 1.955(4) 2_667
Mo2 O3 1.908(4) .
Mo2 O4 1.712(5) .
Mo2 O5 2.329(4) .
Mo2 O16 1.710(5) .
Mo2 O7 2.256(4) .
Mo2 O9 1.942(5) .
Mo3 O7 2.306(4) .
Mo3 O8 2.309(4) .
Mo3 O9 1.899(4) .
Mo3 O10 1.716(5) .
Mo3 O11 1.931(4) .
Mo3 O12 1.701(5) .
Cr1 O5 1.962(4) .
Cr1 O5 1.962(4) 2_667
Cr1 O7 1.957(4) 2_667
Cr1 O7 1.957(4) .
Cr1 O8 1.992(4) 2_667
Cr1 O8 1.992(4) .
O8 Mo1 2.287(4) 2_667
O11 Mo1 1.955(4) 2_667
Cu1 O1W 1.961(5) .
Cu1 O1F 1.945(6) .
Cu1 O13 1.951(5) .
Cu1 O15 2.429(5) 2_766
Cu1 N1 1.975(6) .
Cu2 O1A 2.14(4) 2_676
Cu2 O1A 2.14(4) .
Cu2 O2W 1.94(4) .
Cu2 O2W 1.94(4) 2_676
Cu2 N3 2.020(5) 2_676
Cu2 N3 2.020(5) .
O1A C16 1.10(5) .
O1F C13 1.162(12) .
O1F C13A 1.14(2) .
O13 C7 1.298(8) .
O14 C7 1.211(8) .
O15 Cu1 2.429(5) 2_766
O15 C5 1.216(8) .
N1 C6 1.344(9) .
N1 C1 1.347(8) .
N2 C5 1.321(8) .
N2 C8 1.438(8) .
N3 C12 1.335(8) .
N3 C11 1.355(8) .
N4 C13 1.306(15) .
N4 C15 1.430(16) .
N4 C14 1.444(17) .
C6 C4 1.386(9) .
C6 C7 1.517(9) .
C4 C3 1.408(9) .
C4 C5 1.505(9) .
C3 C2 1.378(10) .
C2 C1 1.351(10) .
C8 C12 1.358(9) .
C8 C9 1.390(9) .
C11 C10 1.353(10) .
C10 C9 1.393(10) .
N14 C14A 1.428(19) .
N14 C13A 1.14(4) .
N14 C15A 1.42(2) .
O2A C17 1.17(2) .

loop_
_geom_torsion_atom_site_label_1
_geom_torsion_atom_site_label_2
_geom_torsion_atom_site_label_3
_geom_torsion_atom_site_label_4
_geom_torsion
_geom_torsion_site_symmetry_1
O7 Mo3 O9 Mo2 20.3(2) .
O8 Mo3 O9 Mo2 91.2(2) .
O10 Mo3 O9 Mo2 -174.0(3) .
O11 Mo3 O9 Mo2 57.5(5) .
O12 Mo3 O9 Mo2 -67.0(3) .
Cu1 O1F C13 N4 171.1(12) .
Cu1 O1F C13A N14 -175(4) .
Cu1 O13 C7 O14 -175.4(5) .
Cu1 O13 C7 C6 4.0(7) .
Cu1 O15 C5 N2 150.2(5) 2_766
Cu1 O15 C5 C4 -34.0(9) 2_766
Cu1 N1 C6 C4 -179.0(5) .
Cu1 N1 C6 C7 3.9(7) .
Cu1 N1 C1 C2 -179.9(6) .
Cu2 N3 C12 C8 -175.0(5) .
Cu2 N3 C11 C10 172.7(7) .
N1 C6 C4 C3 -2.2(10) .
N1 C6 C4 C5 -178.0(6) .
N1 C6 C7 O13 -5.3(9) .
N1 C6 C7 O14 174.1(6) .
N2 C8 C12 N3 -177.9(6) .
N2 C8 C9 C10 177.3(7) .
N3 C11 C10 C9 3.2(13) .
C6 N1 C1 C2 0.4(11) .
C6 C4 C3 C2 2.5(10) .
C6 C4 C5 O15 112.7(7) .
C6 C4 C5 N2 -71.1(8) .
C4 C6 C7 O13 177.7(6) .
C4 C6 C7 O14 -3.0(10) .
C4 C3 C2 C1 -1.5(11) .
C3 C4 C5 O15 -63.1(9) .
C3 C4 C5 N2 113.1(7) .
C3 C2 C1 N1 0.0(12) .
C1 N1 C6 C4 0.8(10) .
C1 N1 C6 C7 -176.3(6) .
C7 C6 C4 C3 174.6(6) .
C7 C6 C4 C5 -1.2(10) .
C5 N2 C8 C12 -116.7(7) .
C5 N2 C8 C9 63.7(9) .
C5 C4 C3 C2 178.6(6) .
C8 N2 C5 O15 -5.9(10) .
C8 N2 C5 C4 178.1(6) .
C12 N3 C11 C10 -3.8(12) .
C12 C8 C9 C10 -2.4(11) .
C11 N3 C12 C8 1.3(10) .
C11 C10 C9 C8 0.0(12) .
C9 C8 C12 N3 1.8(11) .
C15 N4 C13 O1F 173(2) .
C14 N4 C13 O1F -19(3) .
C14A N14 C13A O1F -14(8) .
C15A N14 C13A O1F 179(4) .
